data_7246610
loop_
_publ_author_name
'Wang, Renjie'
'Zhang, Nana'
'Zhang, Yonghong'
'Wang, Bin'
'Xia, Yu'
'Sun, Kai'
'Jin, Weiwei'
'Li, Xinyong'
'Liu, Chenjiang'

_publ_section_title
;
 Versatile electrooxidative amino- and oxyselenation of alkenes
;
_journal_issue 10
_journal_name_full 'Green Chemistry'
_journal_page_first 3925
_journal_page_last 3930
_journal_paper_doi 10.1039/D3GC00837A
_journal_volume 25
_journal_year 2023
_chemical_formula_moiety 'C23 H18 Br N O3 S Se'
_chemical_formula_sum 'C23 H18 Br N O3 S Se'
_chemical_formula_weight 547.31
_space_group_crystal_system orthorhombic
_space_group_IT_number 61
_space_group_name_Hall '-P 2ac 2ab'
_space_group_name_H-M_alt 'P b c a'
_atom_sites_solution_hydrogens geom
_atom_sites_solution_primary dual
_audit_creation_date 2023-01-01
_audit_creation_method
;
Olex2 1.5
(compiled 2021.11.18 svn.ra9532c28 for OlexSys, GUI svn.r6429)
;
_audit_update_record
;
2023-01-01 deposited with the CCDC.	2023-04-10 downloaded from the CCDC.
;
_cell_angle_alpha 90
_cell_angle_beta 90
_cell_angle_gamma 90
_cell_formula_units_Z 8
_cell_length_a 9.9532(9)
_cell_length_b 24.647(2)
_cell_length_c 17.5152(15)
_cell_measurement_reflns_used 3587
_cell_measurement_temperature 296.15
_cell_measurement_theta_max 22.837
_cell_measurement_theta_min 2.494
_cell_volume 4296.8(6)
_computing_cell_refinement 'SAINT v8.34A (Bruker, 2013)'
_computing_data_reduction 'SAINT v8.34A (Bruker, 2013)'
_computing_molecular_graphics 'Olex2 1.5 (Dolomanov et al., 2009)'
_computing_publication_material 'Olex2 1.5 (Dolomanov et al., 2009)'
_computing_structure_refinement 'SHELXL 2018/3 (Sheldrick, 2015)'
_computing_structure_solution 'SHELXT 2014/5 (Sheldrick, 2014)'
_diffrn_ambient_temperature 296.15
_diffrn_measured_fraction_theta_full 0.999
_diffrn_measured_fraction_theta_max 0.999
_diffrn_measurement_device_type 'Bruker APEX-II CCD'
_diffrn_radiation_type MoK\a
_diffrn_radiation_wavelength 0.71073
_diffrn_reflns_av_R_equivalents 0.0569
_diffrn_reflns_av_unetI/netI 0.0403
_diffrn_reflns_Laue_measured_fraction_full 0.999
_diffrn_reflns_Laue_measured_fraction_max 0.999
_diffrn_reflns_limit_h_max 11
_diffrn_reflns_limit_h_min -11
_diffrn_reflns_limit_k_max 29
_diffrn_reflns_limit_k_min -28
_diffrn_reflns_limit_l_max 20
_diffrn_reflns_limit_l_min -13
_diffrn_reflns_number 20591
_diffrn_reflns_point_group_measured_fraction_full 0.999
_diffrn_reflns_point_group_measured_fraction_max 0.999
_diffrn_reflns_theta_full 24.995
_diffrn_reflns_theta_max 24.995
_diffrn_reflns_theta_min 2.853
_diffrn_source_current 30.0
_diffrn_source_power 1.5
_diffrn_source_voltage 50.0
_exptl_absorpt_coefficient_mu 3.730
_exptl_absorpt_correction_T_max 0.7456
_exptl_absorpt_correction_T_min 0.5139
_exptl_absorpt_correction_type multi-scan
_exptl_absorpt_process_details
;
SADABS-2014/5 (Bruker,2014/5) was used for absorption correction.
wR2(int) was 0.1009 before and 0.0325 after correction.
The Ratio of minimum to maximum transmission is 0.6892.
The \l/2 correction factor is 0.00150.
;
_exptl_crystal_colour colourless
_exptl_crystal_colour_primary colourless
_exptl_crystal_density_diffrn 1.692
_exptl_crystal_description block
_exptl_crystal_F_000 2176
_exptl_crystal_size_max 0.1
_exptl_crystal_size_mid 0.1
_exptl_crystal_size_min 0.08
_refine_diff_density_max 0.432
_refine_diff_density_min -0.379
_refine_diff_density_rms 0.065
_refine_ls_extinction_method none
_refine_ls_goodness_of_fit_ref 1.006
_refine_ls_hydrogen_treatment constr
_refine_ls_matrix_type full
_refine_ls_number_parameters 271
_refine_ls_number_reflns 3771
_refine_ls_number_restraints 0
_refine_ls_restrained_S_all 1.006
_refine_ls_R_factor_all 0.0625
_refine_ls_R_factor_gt 0.0333
_refine_ls_shift/su_max 0.001
_refine_ls_shift/su_mean 0.000
_refine_ls_structure_factor_coef Fsqd
_refine_ls_weighting_details 'w=1/[\s^2^(Fo^2^)+(0.0243P)^2^+3.4635P] where P=(Fo^2^+2Fc^2^)/3'
_refine_ls_weighting_scheme calc
_refine_ls_wR_factor_gt 0.0606
_refine_ls_wR_factor_ref 0.0691
_reflns_Friedel_coverage 0.000
_reflns_number_gt 2669
_reflns_number_total 3771
_reflns_threshold_expression 'I > 2\s(I)'
_cod_data_source_file d3gc00837a2.cif
_cod_data_source_block 230101znn_0m
_cod_depositor_comments 'Adding full bibliography for 7246608--7246610.cif.'
_cod_original_cell_volume 4296.8(7)
_cod_database_code 7246610
_shelx_shelxl_version_number 2018/3
_shelx_space_group_comment
;
The symmetry employed for this shelxl refinement is uniquely defined
by the following loop, which should always be used as a source of
symmetry information in preference to the above space-group names.
They are only intended as comments.
;
_shelx_estimated_absorpt_t_max 0.755
_shelx_estimated_absorpt_t_min 0.707
_olex2_refinement_description
;
1. Fixed Uiso
 At 1.2 times of:
  All C(H) groups, All C(H,H) groups
2.a Ternary CH refined with riding coordinates:
 C8(H8)
2.b Secondary CH2 refined with riding coordinates:
 C9(H9A,H9B)
2.c Aromatic/amide H refined with riding coordinates:
 C1(H1), C2(H2), C3(H3), C4(H4), C11(H11), C12(H12), C13(H13), C14(H14),
 C15(H15), C17(H17), C19(H19), C20(H20), C21(H21), C22(H22), C23(H23)
;
_olex2_submission_special_instructions 'No special instructions were received'

loop_
_space_group_symop_operation_xyz
'x, y, z'
'-x+1/2, -y, z+1/2'
'-x, y+1/2, -z+1/2'
'x+1/2, -y+1/2, -z'
'-x, -y, -z'
'x-1/2, y, -z-1/2'
'x, -y-1/2, z-1/2'
'-x-1/2, y-1/2, z'

loop_
_atom_site_label
_atom_site_type_symbol
_atom_site_fract_x
_atom_site_fract_y
_atom_site_fract_z
_atom_site_U_iso_or_equiv
_atom_site_adp_type
_atom_site_occupancy
_atom_site_site_symmetry_order
_atom_site_calc_flag
_atom_site_refinement_flags_posn
_atom_site_refinement_flags_adp
_atom_site_refinement_flags_occupancy
_atom_site_disorder_assembly
_atom_site_disorder_group
Br1 Br 0.88802(4) 0.65630(2) 0.54741(2) 0.04956(13) Uani 1 1 d . . . . .
Se1 Se 0.68245(4) 0.66937(2) 0.80078(2) 0.04540(12) Uani 1 1 d . . . . .
S1 S 0.52036(9) 0.58076(3) 0.54056(6) 0.0374(2) Uani 1 1 d . . . . .
O1 O 0.4864(2) 0.73104(9) 0.56477(14) 0.0454(7) Uani 1 1 d . . . . .
O2 O 0.6238(2) 0.56127(10) 0.49156(15) 0.0543(7) Uani 1 1 d . . . . .
O3 O 0.4818(3) 0.54738(9) 0.60269(15) 0.0546(7) Uani 1 1 d . . . . .
N1 N 0.5579(3) 0.64297(10) 0.57312(16) 0.0314(7) Uani 1 1 d . . . . .
C1 C 0.2696(4) 0.68742(14) 0.4581(2) 0.0455(10) Uani 1 1 d . . . . .
H1 H 0.259536 0.724734 0.463541 0.055 Uiso 1 1 calc R U . . .
C2 C 0.1829(4) 0.65788(15) 0.4126(2) 0.0530(11) Uani 1 1 d . . . . .
H2 H 0.113307 0.675598 0.387451 0.064 Uiso 1 1 calc R U . . .
C3 C 0.1978(4) 0.60242(15) 0.4039(2) 0.0514(11) Uani 1 1 d . . . . .
H3 H 0.138783 0.583478 0.372546 0.062 Uiso 1 1 calc R U . . .
C4 C 0.2991(4) 0.57481(14) 0.4413(2) 0.0427(9) Uani 1 1 d . . . . .
H4 H 0.310183 0.537570 0.435420 0.051 Uiso 1 1 calc R U . . .
C5 C 0.3831(3) 0.60469(13) 0.48744(19) 0.0321(8) Uani 1 1 d . . . . .
C6 C 0.3712(3) 0.66030(13) 0.4952(2) 0.0330(8) Uani 1 1 d . . . . .
C7 C 0.4743(3) 0.68398(13) 0.5463(2) 0.0317(8) Uani 1 1 d . . . . .
C8 C 0.6525(3) 0.65281(13) 0.63743(19) 0.0333(8) Uani 1 1 d . . . . .
H8 H 0.675272 0.691484 0.636135 0.040 Uiso 1 1 calc R U . . .
C9 C 0.5842(3) 0.64252(14) 0.71321(19) 0.0387(9) Uani 1 1 d . . . . .
H9A H 0.570904 0.603762 0.719149 0.046 Uiso 1 1 calc R U . . .
H9B H 0.496240 0.659466 0.712380 0.046 Uiso 1 1 calc R U . . .
C10 C 0.6260(3) 0.74367(14) 0.8056(2) 0.0371(9) Uani 1 1 d . . . . .
C11 C 0.6979(4) 0.77664(15) 0.8537(2) 0.0468(10) Uani 1 1 d . . . . .
H11 H 0.770364 0.762416 0.880642 0.056 Uiso 1 1 calc R U . . .
C12 C 0.6646(4) 0.83023(16) 0.8627(2) 0.0562(11) Uani 1 1 d . . . . .
H12 H 0.713925 0.851950 0.895811 0.067 Uiso 1 1 calc R U . . .
C13 C 0.5592(4) 0.85182(16) 0.8231(2) 0.0581(12) Uani 1 1 d . . . . .
H13 H 0.537335 0.888293 0.828607 0.070 Uiso 1 1 calc R U . . .
C14 C 0.4866(5) 0.81970(16) 0.7757(3) 0.0663(13) Uani 1 1 d . . . . .
H14 H 0.414256 0.834284 0.749060 0.080 Uiso 1 1 calc R U . . .
C15 C 0.5189(4) 0.76537(16) 0.7663(2) 0.0591(12) Uani 1 1 d . . . . .
H15 H 0.468442 0.743684 0.733668 0.071 Uiso 1 1 calc R U . . .
C16 C 0.7827(3) 0.62187(13) 0.62379(19) 0.0318(8) Uani 1 1 d . . . . .
C17 C 0.8181(3) 0.57747(13) 0.66020(19) 0.0346(8) Uani 1 1 d . . . . .
H17 H 0.755356 0.566277 0.696269 0.042 Uiso 1 1 calc R U . . .
C18 C 0.9361(3) 0.54190(13) 0.6557(2) 0.0320(8) Uani 1 1 d . . . . .
C19 C 0.9672(4) 0.51151(13) 0.7200(2) 0.0405(9) Uani 1 1 d . . . . .
H19 H 0.912216 0.513789 0.762832 0.049 Uiso 1 1 calc R U . . .
C20 C 1.0784(4) 0.47786(14) 0.7216(3) 0.0524(11) Uani 1 1 d . . . . .
H20 H 1.099254 0.458559 0.765659 0.063 Uiso 1 1 calc R U . . .
C21 C 1.1573(4) 0.47310(16) 0.6585(3) 0.0617(13) Uani 1 1 d . . . . .
H21 H 1.231774 0.450337 0.659259 0.074 Uiso 1 1 calc R U . . .
C22 C 1.1271(4) 0.50158(17) 0.5946(3) 0.0707(14) Uani 1 1 d . . . . .
H22 H 1.180824 0.498025 0.551499 0.085 Uiso 1 1 calc R U . . .
C23 C 1.0178(4) 0.53567(16) 0.5929(2) 0.0599(12) Uani 1 1 d . . . . .
H23 H 0.998765 0.554856 0.548442 0.072 Uiso 1 1 calc R U . . .

loop_
_atom_site_aniso_label
_atom_site_aniso_U_11
_atom_site_aniso_U_22
_atom_site_aniso_U_33
_atom_site_aniso_U_23
_atom_site_aniso_U_13
_atom_site_aniso_U_12
Br1 0.0378(2) 0.0573(3) 0.0536(3) 0.0166(2) 0.00716(19) 0.00179(19)
Se1 0.0446(2) 0.0462(2) 0.0455(2) -0.0076(2) -0.00360(19) 0.01046(19)
S1 0.0398(5) 0.0244(4) 0.0479(6) -0.0043(5) -0.0090(5) 0.0063(4)
O1 0.0482(16) 0.0234(13) 0.0645(18) -0.0077(13) -0.0087(13) 0.0074(11)
O2 0.0471(16) 0.0455(15) 0.0703(19) -0.0212(14) -0.0031(14) 0.0207(13)
O3 0.0738(19) 0.0339(14) 0.0559(18) 0.0109(13) -0.0178(15) -0.0085(13)
N1 0.0288(15) 0.0226(15) 0.0428(18) -0.0028(13) -0.0070(13) 0.0058(12)
C1 0.046(2) 0.033(2) 0.058(3) -0.001(2) -0.011(2) 0.0111(17)
C2 0.047(2) 0.048(2) 0.063(3) 0.000(2) -0.020(2) 0.012(2)
C3 0.044(2) 0.049(2) 0.061(3) -0.006(2) -0.019(2) -0.0010(19)
C4 0.045(2) 0.0308(19) 0.052(3) -0.0057(18) -0.0033(19) 0.0016(17)
C5 0.0293(19) 0.0291(19) 0.038(2) -0.0022(16) -0.0005(17) 0.0032(15)
C6 0.0324(19) 0.0274(19) 0.039(2) -0.0021(16) -0.0007(16) 0.0035(15)
C7 0.0251(18) 0.033(2) 0.037(2) -0.0004(17) 0.0023(16) 0.0066(15)
C8 0.0273(18) 0.0282(18) 0.044(2) -0.0031(17) -0.0019(16) 0.0010(14)
C9 0.0291(19) 0.037(2) 0.049(2) -0.0051(18) 0.0050(17) 0.0009(16)
C10 0.034(2) 0.044(2) 0.033(2) -0.0040(18) 0.0062(18) 0.0025(17)
C11 0.041(2) 0.052(2) 0.047(2) -0.004(2) -0.0125(19) 0.0061(19)
C12 0.062(3) 0.052(3) 0.055(3) -0.013(2) -0.007(2) -0.004(2)
C13 0.072(3) 0.042(2) 0.060(3) -0.008(2) -0.001(2) 0.009(2)
C14 0.072(3) 0.060(3) 0.068(3) -0.015(2) -0.024(3) 0.027(2)
C15 0.053(3) 0.060(3) 0.065(3) -0.019(2) -0.023(2) 0.013(2)
C16 0.0279(19) 0.0334(19) 0.034(2) -0.0033(17) 0.0017(16) -0.0003(15)
C17 0.0342(19) 0.035(2) 0.034(2) -0.0026(17) 0.0032(17) 0.0029(17)
C18 0.0290(19) 0.0286(19) 0.038(2) -0.0016(17) -0.0018(16) 0.0029(15)
C19 0.042(2) 0.0317(19) 0.047(2) 0.0007(18) -0.0035(18) -0.0002(17)
C20 0.050(3) 0.037(2) 0.070(3) 0.011(2) -0.021(2) 0.004(2)
C21 0.040(2) 0.041(2) 0.104(4) -0.002(3) -0.006(3) 0.014(2)
C22 0.067(3) 0.071(3) 0.074(4) 0.006(3) 0.026(3) 0.031(3)
C23 0.066(3) 0.061(3) 0.053(3) 0.012(2) 0.019(2) 0.033(2)

loop_
_atom_type_symbol
_atom_type_description
_atom_type_scat_dispersion_real
_atom_type_scat_dispersion_imag
_atom_type_scat_source
C C 0.0033 0.0016 'International Tables Vol C Tables 4.2.6.8 and 6.1.1.4'
H H 0.0000 0.0000 'International Tables Vol C Tables 4.2.6.8 and 6.1.1.4'
Br Br -0.2901 2.4595 'International Tables Vol C Tables 4.2.6.8 and 6.1.1.4'
N N 0.0061 0.0033 'International Tables Vol C Tables 4.2.6.8 and 6.1.1.4'
O O 0.0106 0.0060 'International Tables Vol C Tables 4.2.6.8 and 6.1.1.4'
S S 0.1246 0.1234 'International Tables Vol C Tables 4.2.6.8 and 6.1.1.4'
Se Se -0.0929 2.2259 'International Tables Vol C Tables 4.2.6.8 and 6.1.1.4'

loop_
_geom_angle_atom_site_label_1
_geom_angle_atom_site_label_2
_geom_angle_atom_site_label_3
_geom_angle
_geom_angle_site_symmetry_1
_geom_angle_site_symmetry_3
_geom_angle_publ_flag
C10 Se1 C9 102.30(15) . . ?
O2 S1 N1 110.61(15) . . ?
O2 S1 C5 110.91(16) . . ?
O3 S1 O2 117.56(16) . . ?
O3 S1 N1 109.25(15) . . ?
O3 S1 C5 113.04(16) . . ?
N1 S1 C5 92.66(14) . . ?
C7 N1 S1 114.6(2) . . ?
C7 N1 C8 121.1(3) . . ?
C8 N1 S1 123.2(2) . . ?
C2 C1 H1 120.8 . . ?
C6 C1 H1 120.8 . . ?
C6 C1 C2 118.4(3) . . ?
C1 C2 H2 119.4 . . ?
C1 C2 C3 121.1(3) . . ?
C3 C2 H2 119.4 . . ?
C2 C3 H3 119.6 . . ?
C4 C3 C2 120.9(3) . . ?
C4 C3 H3 119.6 . . ?
C3 C4 H4 121.4 . . ?
C5 C4 C3 117.2(3) . . ?
C5 C4 H4 121.4 . . ?
C4 C5 S1 127.2(3) . . ?
C4 C5 C6 122.4(3) . . ?
C6 C5 S1 110.4(2) . . ?
C1 C6 C5 119.9(3) . . ?
C1 C6 C7 127.1(3) . . ?
C5 C6 C7 113.0(3) . . ?
O1 C7 N1 123.1(3) . . ?
O1 C7 C6 127.5(3) . . ?
N1 C7 C6 109.4(3) . . ?
N1 C8 H8 106.7 . . ?
N1 C8 C9 110.6(3) . . ?
N1 C8 C16 109.8(3) . . ?
C9 C8 H8 106.7 . . ?
C9 C8 C16 115.9(3) . . ?
C16 C8 H8 106.7 . . ?
Se1 C9 H9A 108.7 . . ?
Se1 C9 H9B 108.7 . . ?
C8 C9 Se1 114.2(2) . . ?
C8 C9 H9A 108.7 . . ?
C8 C9 H9B 108.7 . . ?
H9A C9 H9B 107.6 . . ?
C11 C10 Se1 116.1(3) . . ?
C11 C10 C15 118.7(3) . . ?
C15 C10 Se1 125.2(3) . . ?
C10 C11 H11 119.5 . . ?
C12 C11 C10 121.0(4) . . ?
C12 C11 H11 119.5 . . ?
C11 C12 H12 119.9 . . ?
C13 C12 C11 120.2(4) . . ?
C13 C12 H12 119.9 . . ?
C12 C13 H13 120.2 . . ?
C14 C13 C12 119.5(4) . . ?
C14 C13 H13 120.2 . . ?
C13 C14 H14 119.6 . . ?
C13 C14 C15 120.8(4) . . ?
C15 C14 H14 119.6 . . ?
C10 C15 C14 119.7(4) . . ?
C10 C15 H15 120.1 . . ?
C14 C15 H15 120.1 . . ?
C8 C16 Br1 110.9(2) . . ?
C17 C16 Br1 124.4(3) . . ?
C17 C16 C8 124.7(3) . . ?
C16 C17 H17 113.4 . . ?
C16 C17 C18 133.3(3) . . ?
C18 C17 H17 113.4 . . ?
C19 C18 C17 117.2(3) . . ?
C23 C18 C17 125.6(3) . . ?
C23 C18 C19 117.2(3) . . ?
C18 C19 H19 119.4 . . ?
C20 C19 C18 121.2(4) . . ?
C20 C19 H19 119.4 . . ?
C19 C20 H20 120.1 . . ?
C21 C20 C19 119.8(4) . . ?
C21 C20 H20 120.1 . . ?
C20 C21 H21 120.1 . . ?
C22 C21 C20 119.9(4) . . ?
C22 C21 H21 120.1 . . ?
C21 C22 H22 119.6 . . ?
C21 C22 C23 120.7(4) . . ?
C23 C22 H22 119.6 . . ?
C18 C23 H23 119.4 . . ?
C22 C23 C18 121.1(4) . . ?
C22 C23 H23 119.4 . . ?

loop_
_geom_bond_atom_site_label_1
_geom_bond_atom_site_label_2
_geom_bond_distance
_geom_bond_site_symmetry_2
_geom_bond_publ_flag
Br1 C16 1.900(3) . ?
Se1 C9 1.936(3) . ?
Se1 C10 1.917(3) . ?
S1 O2 1.424(3) . ?
S1 O3 1.417(3) . ?
S1 N1 1.678(3) . ?
S1 C5 1.755(3) . ?
O1 C7 1.210(4) . ?
N1 C7 1.391(4) . ?
N1 C8 1.488(4) . ?
C1 H1 0.9300 . ?
C1 C2 1.382(5) . ?
C1 C6 1.375(5) . ?
C2 H2 0.9300 . ?
C2 C3 1.384(5) . ?
C3 H3 0.9300 . ?
C3 C4 1.381(5) . ?
C4 H4 0.9300 . ?
C4 C5 1.377(4) . ?
C5 C6 1.382(4) . ?
C6 C7 1.481(5) . ?
C8 H8 0.9800 . ?
C8 C9 1.513(5) . ?
C8 C16 1.522(4) . ?
C9 H9A 0.9700 . ?
C9 H9B 0.9700 . ?
C10 C11 1.373(5) . ?
C10 C15 1.376(5) . ?
C11 H11 0.9300 . ?
C11 C12 1.371(5) . ?
C12 H12 0.9300 . ?
C12 C13 1.365(5) . ?
C13 H13 0.9300 . ?
C13 C14 1.356(5) . ?
C14 H14 0.9300 . ?
C14 C15 1.387(5) . ?
C15 H15 0.9300 . ?
C16 C17 1.315(4) . ?
C17 H17 0.9300 . ?
C17 C18 1.468(4) . ?
C18 C19 1.387(4) . ?
C18 C23 1.377(5) . ?
C19 H19 0.9300 . ?
C19 C20 1.384(5) . ?
C20 H20 0.9300 . ?
C20 C21 1.360(6) . ?
C21 H21 0.9300 . ?
C21 C22 1.355(6) . ?
C22 H22 0.9300 . ?
C22 C23 1.374(5) . ?
C23 H23 0.9300 . ?

loop_
_geom_torsion_atom_site_label_1
_geom_torsion_atom_site_label_2
_geom_torsion_atom_site_label_3
_geom_torsion_atom_site_label_4
_geom_torsion
_geom_torsion_site_symmetry_1
_geom_torsion_site_symmetry_2
_geom_torsion_site_symmetry_3
_geom_torsion_site_symmetry_4
_geom_torsion_publ_flag
Br1 C16 C17 C18 -0.7(6) . . . . ?
Se1 C10 C11 C12 -178.7(3) . . . . ?
Se1 C10 C15 C14 178.8(3) . . . . ?
S1 N1 C7 O1 179.1(3) . . . . ?
S1 N1 C7 C6 0.5(3) . . . . ?
S1 N1 C8 C9 -79.1(3) . . . . ?
S1 N1 C8 C16 50.0(4) . . . . ?
S1 C5 C6 C1 -180.0(3) . . . . ?
S1 C5 C6 C7 -0.9(4) . . . . ?
O2 S1 N1 C7 112.7(2) . . . . ?
O2 S1 N1 C8 -79.8(3) . . . . ?
O2 S1 C5 C4 65.3(4) . . . . ?
O2 S1 C5 C6 -112.3(3) . . . . ?
O3 S1 N1 C7 -116.4(2) . . . . ?
O3 S1 N1 C8 51.1(3) . . . . ?
O3 S1 C5 C4 -69.2(4) . . . . ?
O3 S1 C5 C6 113.2(3) . . . . ?
N1 S1 C5 C4 178.5(3) . . . . ?
N1 S1 C5 C6 1.0(3) . . . . ?
N1 C8 C9 Se1 -166.7(2) . . . . ?
N1 C8 C16 Br1 74.7(3) . . . . ?
N1 C8 C16 C17 -105.6(4) . . . . ?
C1 C2 C3 C4 0.7(6) . . . . ?
C1 C6 C7 O1 0.8(6) . . . . ?
C1 C6 C7 N1 179.3(3) . . . . ?
C2 C1 C6 C5 -1.1(5) . . . . ?
C2 C1 C6 C7 180.0(4) . . . . ?
C2 C3 C4 C5 0.4(6) . . . . ?
C3 C4 C5 S1 -179.3(3) . . . . ?
C3 C4 C5 C6 -2.0(5) . . . . ?
C4 C5 C6 C1 2.3(5) . . . . ?
C4 C5 C6 C7 -178.6(3) . . . . ?
C5 S1 N1 C7 -0.9(3) . . . . ?
C5 S1 N1 C8 166.7(3) . . . . ?
C5 C6 C7 O1 -178.3(3) . . . . ?
C5 C6 C7 N1 0.3(4) . . . . ?
C6 C1 C2 C3 -0.4(6) . . . . ?
C7 N1 C8 C9 87.7(4) . . . . ?
C7 N1 C8 C16 -143.2(3) . . . . ?
C8 N1 C7 O1 11.3(5) . . . . ?
C8 N1 C7 C6 -167.3(3) . . . . ?
C8 C16 C17 C18 179.7(3) . . . . ?
C9 C8 C16 Br1 -159.1(2) . . . . ?
C9 C8 C16 C17 20.5(5) . . . . ?
C10 C11 C12 C13 -0.5(6) . . . . ?
C11 C10 C15 C14 0.4(6) . . . . ?
C11 C12 C13 C14 0.9(7) . . . . ?
C12 C13 C14 C15 -0.6(7) . . . . ?
C13 C14 C15 C10 0.0(7) . . . . ?
C15 C10 C11 C12 -0.2(6) . . . . ?
C16 C8 C9 Se1 67.5(3) . . . . ?
C16 C17 C18 C19 155.6(4) . . . . ?
C16 C17 C18 C23 -25.2(6) . . . . ?
C17 C18 C19 C20 -178.5(3) . . . . ?
C17 C18 C23 C22 179.4(4) . . . . ?
C18 C19 C20 C21 -1.8(5) . . . . ?
C19 C18 C23 C22 -1.3(6) . . . . ?
C19 C20 C21 C22 0.4(6) . . . . ?
C20 C21 C22 C23 0.5(7) . . . . ?
C21 C22 C23 C18 0.0(7) . . . . ?
C23 C18 C19 C20 2.2(5) . . . . ?
